data_4002742
loop_
_publ_author_name
'Nam, Gnu'
'Choi, Woongjin'
'Jo, Hongil'
'Ok, Kang Min'
'Ahn, Kyunghan'
'You, Tae-Soo'

_publ_section_title
;
 Influence of Thermally Activated Solid-State Crystal-to-Crystal
 Structural Transformation on the Thermoelectric Properties of the
 Ca5--xYbxAl2Sb6 (1.0 &#x2264; x &#x2264; 5.0) System
;
_journal_issue 3
_journal_name_full 'Chemistry of Materials'
_journal_page_first 1384
_journal_paper_doi 10.1021/acs.chemmater.6b05281
_journal_volume 29
_journal_year 2017
_chemical_formula_moiety 'Yb3.45Ca1.55Al2Sb6 '
_chemical_formula_sum 'Al2 Ca1.55 Sb6 Yb3.45'
_chemical_formula_weight 1442.91
_chemical_name_systematic
;
 ?
;
_space_group_crystal_system orthorhombic
_space_group_IT_number 55
_space_group_name_Hall '-P 2 2ab'
_space_group_name_H-M_alt 'P b a m'
_symmetry_space_group_name_Hall '-P 2 2ab'
_symmetry_space_group_name_H-M 'P b a m'
_atom_sites_solution_primary direct
_atom_sites_solution_secondary difmap
_audit_creation_method SHELXL-2013
_cell_angle_alpha 90
_cell_angle_beta 90
_cell_angle_gamma 90
_cell_formula_units_Z 2
_cell_length_a 12.0006(3)
_cell_length_b 13.9925(4)
_cell_length_c 4.44570(10)
_cell_measurement_reflns_used 1274
_cell_measurement_temperature 296(2)
_cell_measurement_theta_max 30.50
_cell_measurement_theta_min 2.24
_cell_volume 746.51(3)
_computing_cell_refinement 'Bruker SAINT'
_computing_data_collection 'Bruker APEX2'
_computing_data_reduction 'Bruker SAINT'
_computing_molecular_graphics 'Bruker SHELXTL'
_computing_publication_material 'Bruker SHELXTL'
_computing_structure_refinement 'SHELXL-2013 (Sheldrick, 2013)'
_computing_structure_solution 'SHELXL-2013 (Sheldrick, 2013)'
_diffrn_ambient_temperature 296(2)
_diffrn_measured_fraction_theta_full 0.999
_diffrn_measured_fraction_theta_max 0.998
_diffrn_measurement_device_type 'Bruker APEX-II CCD'
_diffrn_measurement_method '\f and \w scans'
_diffrn_radiation_type MoK\a
_diffrn_radiation_wavelength 0.71073
_diffrn_reflns_av_R_equivalents 0.0519
_diffrn_reflns_av_unetI/netI 0.0260
_diffrn_reflns_Laue_measured_fraction_full 0.999
_diffrn_reflns_Laue_measured_fraction_max 0.998
_diffrn_reflns_limit_h_max 16
_diffrn_reflns_limit_h_min -17
_diffrn_reflns_limit_k_max 19
_diffrn_reflns_limit_k_min -19
_diffrn_reflns_limit_l_max 6
_diffrn_reflns_limit_l_min -6
_diffrn_reflns_number 15328
_diffrn_reflns_point_group_measured_fraction_full 0.999
_diffrn_reflns_point_group_measured_fraction_max 0.998
_diffrn_reflns_theta_full 25.242
_diffrn_reflns_theta_max 30.501
_diffrn_reflns_theta_min 2.236
_diffrn_source 'fine-focus sealed tube'
_exptl_absorpt_coefficient_mu 32.622
_exptl_absorpt_correction_T_max 0.7466
_exptl_absorpt_correction_T_min 0.3842
_exptl_absorpt_correction_type multi-scan
_exptl_crystal_colour silver
_exptl_crystal_density_diffrn 6.419
_exptl_crystal_density_meas 6.419
_exptl_crystal_density_method 'not measured'
_exptl_crystal_description block
_exptl_crystal_F_000 1208
_exptl_crystal_size_max 0.07
_exptl_crystal_size_mid 0.06
_exptl_crystal_size_min 0.05
_refine_diff_density_max 1.298
_refine_diff_density_min -1.553
_refine_diff_density_rms 0.298
_refine_ls_extinction_coef 0.00052(5)
_refine_ls_extinction_expression Fc^*^=kFc[1+0.001xFc^2^\l^3^/sin(2\q)]^-1/4^
_refine_ls_extinction_method SHELXL
_refine_ls_goodness_of_fit_ref 1.127
_refine_ls_hydrogen_treatment undef
_refine_ls_matrix_type full
_refine_ls_number_parameters 45
_refine_ls_number_reflns 1274
_refine_ls_number_restraints 0
_refine_ls_restrained_S_all 1.127
_refine_ls_R_factor_all 0.0284
_refine_ls_R_factor_gt 0.0217
_refine_ls_shift/su_max 0.000
_refine_ls_shift/su_mean 0.000
_refine_ls_structure_factor_coef Fsqd
_refine_ls_weighting_details 'w=1/[\s^2^(Fo^2^)+(0.0107P)^2^+2.8759P] where P=(Fo^2^+2Fc^2^)/3'
_refine_ls_weighting_scheme calc
_refine_ls_wR_factor_gt 0.0394
_refine_ls_wR_factor_ref 0.0408
_reflns_Friedel_coverage 0.000
_reflns_number_gt 1103
_reflns_number_total 1274
_reflns_threshold_expression 'I > 2\s(I)'
_cod_data_source_file cm6b05281_si_005.cif
_cod_data_source_block Ca15_150330-1a
_cod_database_code 4002742
_shelx_space_group_comment
;
The symmetry employed for this shelxl refinement is uniquely defined
by the following loop, which should always be used as a source of
symmetry information in preference to the above space-group names.
They are only intended as comments.
;
_shelxl_version_number 2013-3

loop_
_space_group_symop_operation_xyz
'x, y, z'
'-x, -y, z'
'-x+1/2, y+1/2, -z'
'x+1/2, -y+1/2, -z'
'-x, -y, -z'
'x, y, -z'
'x-1/2, -y-1/2, z'
'-x-1/2, y-1/2, z'

loop_
_atom_site_label
_atom_site_type_symbol
_atom_site_fract_x
_atom_site_fract_y
_atom_site_fract_z
_atom_site_U_iso_or_equiv
_atom_site_adp_type
_atom_site_occupancy
_atom_site_site_symmetry_order
_atom_site_calc_flag
_atom_site_refinement_flags_posn
_atom_site_refinement_flags_adp
_atom_site_refinement_flags_occupancy
Yb1 Yb 0.09114(3) 0.24772(3) 0.0000 0.00633(11) Uani 0.717(2) 2 d S T P
Ca1 Ca 0.09114(3) 0.24772(3) 0.0000 0.00633(11) Uani 0.283(2) 2 d S T P
Yb2 Yb 0.32725(3) 0.01462(3) 0.0000 0.00762(12) Uani 0.738(2) 2 d S T P
Ca2 Ca 0.32725(3) 0.01462(3) 0.0000 0.00762(12) Uani 0.262(2) 2 d S T P
Yb3 Yb 0.0000 0.0000 0.0000 0.0060(2) Uani 0.537(3) 4 d S T P
Ca3 Ca 0.0000 0.0000 0.0000 0.0060(2) Uani 0.463(3) 4 d S T P
Sb1 Sb 0.02435(3) 0.39975(3) 0.5000 0.00641(11) Uani 1 2 d S T P
Sb2 Sb 0.15605(3) 0.09415(3) 0.5000 0.00609(10) Uani 1 2 d S T P
Sb3 Sb 0.33797(3) 0.32195(3) 0.0000 0.00586(10) Uani 1 2 d S T P
Al Al 0.33048(16) 0.21271(14) 0.5000 0.0071(4) Uani 1 2 d S T P

loop_
_atom_site_aniso_label
_atom_site_aniso_U_11
_atom_site_aniso_U_22
_atom_site_aniso_U_33
_atom_site_aniso_U_23
_atom_site_aniso_U_13
_atom_site_aniso_U_12
Yb1 0.00460(18) 0.00565(18) 0.00874(18) 0.000 0.000 -0.00040(11)
Ca1 0.00460(18) 0.00565(18) 0.00874(18) 0.000 0.000 -0.00040(11)
Yb2 0.00517(19) 0.00941(19) 0.00829(19) 0.000 0.000 0.00172(13)
Ca2 0.00517(19) 0.00941(19) 0.00829(19) 0.000 0.000 0.00172(13)
Yb3 0.0039(3) 0.0048(3) 0.0094(3) 0.000 0.000 0.0000(2)
Ca3 0.0039(3) 0.0048(3) 0.0094(3) 0.000 0.000 0.0000(2)
Sb1 0.0056(2) 0.0060(2) 0.0076(2) 0.000 0.000 -0.00045(15)
Sb2 0.0051(2) 0.0072(2) 0.0060(2) 0.000 0.000 -0.00104(15)
Sb3 0.0034(2) 0.0061(2) 0.0081(2) 0.000 0.000 -0.00061(15)
Al 0.0060(9) 0.0070(9) 0.0082(9) 0.000 0.000 -0.0010(7)

loop_
_atom_type_symbol
_atom_type_description
_atom_type_scat_dispersion_real
_atom_type_scat_dispersion_imag
_atom_type_scat_source
Al Al 0.0645 0.0514 'International Tables Vol C Tables 4.2.6.8 and 6.1.1.4'
Ca Ca 0.2262 0.3064 'International Tables Vol C Tables 4.2.6.8 and 6.1.1.4'
Sb Sb -0.5866 1.5461 'International Tables Vol C Tables 4.2.6.8 and 6.1.1.4'
Yb Yb -0.3850 5.5486 'International Tables Vol C Tables 4.2.6.8 and 6.1.1.4'

loop_
_geom_angle_atom_site_label_1
_geom_angle_atom_site_label_2
_geom_angle_atom_site_label_3
_geom_angle
_geom_angle_site_symmetry_1
_geom_angle_site_symmetry_3
Sb3 Yb1 Sb1 90.943(12) . 1_554
Sb3 Yb1 Sb1 90.944(12) . .
Sb1 Yb1 Sb1 88.715(14) 1_554 .
Sb3 Yb1 Sb2 89.568(12) . 1_554
Sb1 Yb1 Sb2 91.437(7) 1_554 1_554
Sb1 Yb1 Sb2 179.463(17) . 1_554
Sb3 Yb1 Sb2 89.568(12) . .
Sb1 Yb1 Sb2 179.464(17) 1_554 .
Sb1 Yb1 Sb2 91.438(7) . .
Sb2 Yb1 Sb2 88.405(14) 1_554 .
Sb3 Yb1 Sb3 178.468(14) . 7_565
Sb1 Yb1 Sb3 87.961(12) 1_554 7_565
Sb1 Yb1 Sb3 87.961(12) . 7_565
Sb2 Yb1 Sb3 91.530(12) 1_554 7_565
Sb2 Yb1 Sb3 91.531(12) . 7_565
Sb3 Yb1 Yb3 126.835(13) . .
Sb1 Yb1 Yb3 124.210(10) 1_554 .
Sb1 Yb1 Yb3 124.210(10) . .
Sb2 Yb1 Yb3 55.305(9) 1_554 .
Sb2 Yb1 Yb3 55.304(9) . .
Sb3 Yb1 Yb3 54.698(9) 7_565 .
Sb3 Yb1 Al 45.94(2) . .
Sb1 Yb1 Al 135.32(3) 1_554 .
Sb1 Yb1 Al 82.12(2) . .
Sb2 Yb1 Al 98.12(3) 1_554 .
Sb2 Yb1 Al 45.22(3) . .
Sb3 Yb1 Al 134.86(2) 7_565 .
Yb3 Yb1 Al 96.22(3) . .
Sb3 Yb1 Al 45.94(2) . 1_554
Sb1 Yb1 Al 82.12(2) 1_554 1_554
Sb1 Yb1 Al 135.32(3) . 1_554
Sb2 Yb1 Al 45.22(3) 1_554 1_554
Sb2 Yb1 Al 98.12(3) . 1_554
Sb3 Yb1 Al 134.86(2) 7_565 1_554
Yb3 Yb1 Al 96.22(3) . 1_554
Al Yb1 Al 74.68(4) . 1_554
Sb3 Yb1 Ca2 55.981(10) . 3
Sb1 Yb1 Ca2 54.321(9) 1_554 3
Sb1 Yb1 Ca2 54.321(9) . 3
Sb2 Yb1 Ca2 126.152(10) 1_554 3
Sb2 Yb1 Ca2 126.153(10) . 3
Sb3 Yb1 Ca2 122.487(14) 7_565 3
Yb3 Yb1 Ca2 177.184(12) . 3
Al Yb1 Ca2 86.01(3) . 3
Al Yb1 Ca2 86.01(3) 1_554 3
Sb3 Yb1 Yb2 55.981(10) . 3
Sb1 Yb1 Yb2 54.321(9) 1_554 3
Sb1 Yb1 Yb2 54.321(9) . 3
Sb2 Yb1 Yb2 126.152(10) 1_554 3
Sb2 Yb1 Yb2 126.153(10) . 3
Sb3 Yb1 Yb2 122.487(14) 7_565 3
Yb3 Yb1 Yb2 177.184(12) . 3
Al Yb1 Yb2 86.01(3) . 3
Al Yb1 Yb2 86.01(3) 1_554 3
Ca2 Yb1 Yb2 0.000(3) 3 3
Sb2 Yb2 Sb2 87.142(13) . 1_554
Sb2 Yb2 Sb1 92.752(8) . 3_546
Sb2 Yb2 Sb1 170.050(16) 1_554 3_546
Sb2 Yb2 Sb1 170.050(16) . 3_545
Sb2 Yb2 Sb1 92.753(8) 1_554 3_545
Sb1 Yb2 Sb1 85.637(13) 3_546 3_545
Sb2 Yb2 Sb3 84.292(12) . 3_545
Sb2 Yb2 Sb3 84.293(12) 1_554 3_545
Sb1 Yb2 Sb3 85.797(12) 3_546 3_545
Sb1 Yb2 Sb3 85.796(12) 3_545 3_545
Sb2 Yb2 Sb1 82.716(9) . 7_665
Sb2 Yb2 Sb1 139.361(15) 1_554 7_665
Sb1 Yb2 Sb1 50.303(13) 3_546 7_665
Sb1 Yb2 Sb1 103.567(10) 3_545 7_665
Sb3 Yb2 Sb1 133.157(9) 3_545 7_665
Sb2 Yb2 Sb1 139.361(15) . 7_664
Sb2 Yb2 Sb1 82.717(9) 1_554 7_664
Sb1 Yb2 Sb1 103.567(10) 3_546 7_664
Sb1 Yb2 Sb1 50.303(13) 3_545 7_664
Sb3 Yb2 Sb1 133.157(9) 3_545 7_664
Sb1 Yb2 Sb1 79.948(12) 7_665 7_664
Sb2 Yb2 Al 46.10(3) . .
Sb2 Yb2 Al 99.73(3) 1_554 .
Sb1 Yb2 Al 87.26(3) 3_546 .
Sb1 Yb2 Al 143.38(3) 3_545 .
Sb3 Yb2 Al 129.41(3) 3_545 .
Sb1 Yb2 Al 47.20(3) 7_665 .
Sb1 Yb2 Al 97.14(3) 7_664 .
Sb2 Yb2 Al 99.73(3) . 1_554
Sb2 Yb2 Al 46.10(3) 1_554 1_554
Sb1 Yb2 Al 143.38(3) 3_546 1_554
Sb1 Yb2 Al 87.26(3) 3_545 1_554
Sb3 Yb2 Al 129.41(3) 3_545 1_554
Sb1 Yb2 Al 97.14(3) 7_665 1_554
Sb1 Yb2 Al 47.20(3) 7_664 1_554
Al Yb2 Al 77.45(4) . 1_554
Sb2 Yb2 Ca1 119.696(11) . 3_545
Sb2 Yb2 Ca1 119.697(11) 1_554 3_545
Sb1 Yb2 Ca1 52.156(8) 3_546 3_545
Sb1 Yb2 Ca1 52.156(8) 3_545 3_545
Sb3 Yb2 Ca1 51.028(10) 3_545 3_545
Sb1 Yb2 Ca1 99.296(11) 7_665 3_545
Sb1 Yb2 Ca1 99.296(11) 7_664 3_545
Al Yb2 Ca1 138.75(2) . 3_545
Al Yb2 Ca1 138.75(2) 1_554 3_545
Sb2 Yb2 Yb1 119.696(11) . 3_545
Sb2 Yb2 Yb1 119.697(11) 1_554 3_545
Sb1 Yb2 Yb1 52.156(8) 3_546 3_545
Sb1 Yb2 Yb1 52.156(8) 3_545 3_545
Sb3 Yb2 Yb1 51.028(10) 3_545 3_545
Sb1 Yb2 Yb1 99.296(11) 7_665 3_545
Sb1 Yb2 Yb1 99.296(11) 7_664 3_545
Al Yb2 Yb1 138.75(2) . 3_545
Al Yb2 Yb1 138.75(2) 1_554 3_545
Ca1 Yb2 Yb1 0.000(10) 3_545 3_545
Sb3 Yb3 Sb3 180.000(12) 7_565 3_545
Sb3 Yb3 Sb2 92.042(9) 7_565 .
Sb3 Yb3 Sb2 87.958(9) 3_545 .
Sb3 Yb3 Sb2 87.959(9) 7_565 5
Sb3 Yb3 Sb2 92.041(9) 3_545 5
Sb2 Yb3 Sb2 180.0 . 5
Sb3 Yb3 Sb2 87.959(9) 7_565 5_556
Sb3 Yb3 Sb2 92.041(9) 3_545 5_556
Sb2 Yb3 Sb2 91.696(10) . 5_556
Sb2 Yb3 Sb2 88.304(10) 5 5_556
Sb3 Yb3 Sb2 92.041(9) 7_565 1_554
Sb3 Yb3 Sb2 87.959(9) 3_545 1_554
Sb2 Yb3 Sb2 88.304(10) . 1_554
Sb2 Yb3 Sb2 91.696(10) 5 1_554
Sb2 Yb3 Sb2 180.000(18) 5_556 1_554
Sb3 Yb3 Yb1 124.515(10) 7_565 5
Sb3 Yb3 Yb1 55.485(9) 3_545 5
Sb2 Yb3 Yb1 124.770(7) . 5
Sb2 Yb3 Yb1 55.230(7) 5 5
Sb2 Yb3 Yb1 55.230(7) 5_556 5
Sb2 Yb3 Yb1 124.770(7) 1_554 5
Sb3 Yb3 Ca1 124.515(10) 7_565 5
Sb3 Yb3 Ca1 55.485(9) 3_545 5
Sb2 Yb3 Ca1 124.770(7) . 5
Sb2 Yb3 Ca1 55.230(7) 5 5
Sb2 Yb3 Ca1 55.230(7) 5_556 5
Sb2 Yb3 Ca1 124.770(7) 1_554 5
Yb1 Yb3 Ca1 0.000(3) 5 5
Sb3 Yb3 Yb1 55.485(10) 7_565 .
Sb3 Yb3 Yb1 124.515(10) 3_545 .
Sb2 Yb3 Yb1 55.230(7) . .
Sb2 Yb3 Yb1 124.770(7) 5 .
Sb2 Yb3 Yb1 124.770(7) 5_556 .
Sb2 Yb3 Yb1 55.230(7) 1_554 .
Yb1 Yb3 Yb1 180.0 5 .
Ca1 Yb3 Yb1 180.0 5 .
Sb3 Yb3 Ca2 55.009(9) 7_565 5
Sb3 Yb3 Ca2 124.991(9) 3_545 5
Sb2 Yb3 Ca2 127.409(7) . 5
Sb2 Yb3 Ca2 52.591(7) 5 5
Sb2 Yb3 Ca2 52.591(7) 5_556 5
Sb2 Yb3 Ca2 127.409(7) 1_554 5
Yb1 Yb3 Ca2 69.507(8) 5 5
Ca1 Yb3 Ca2 69.507(8) 5 5
Yb1 Yb3 Ca2 110.493(8) . 5
Sb3 Yb3 Yb2 55.009(9) 7_565 5
Sb3 Yb3 Yb2 124.991(9) 3_545 5
Sb2 Yb3 Yb2 127.409(7) . 5
Sb2 Yb3 Yb2 52.591(7) 5 5
Sb2 Yb3 Yb2 52.591(7) 5_556 5
Sb2 Yb3 Yb2 127.409(7) 1_554 5
Yb1 Yb3 Yb2 69.507(8) 5 5
Ca1 Yb3 Yb2 69.507(8) 5 5
Yb1 Yb3 Yb2 110.493(8) . 5
Ca2 Yb3 Yb2 0.000(10) 5 5
Al Sb1 Sb1 112.31(4) 7_565 5_566
Al Sb1 Yb1 80.44(3) 7_565 .
Sb1 Sb1 Yb1 134.945(8) 5_566 .
Al Sb1 Yb1 80.44(3) 7_565 1_556
Sb1 Sb1 Yb1 134.946(8) 5_566 1_556
Yb1 Sb1 Yb1 88.715(14) . 1_556
Al Sb1 Ca1 80.44(3) 7_565 1_556
Sb1 Sb1 Ca1 134.946(8) 5_566 1_556
Yb1 Sb1 Ca1 88.715(14) . 1_556
Yb1 Sb1 Ca1 0.000(10) 1_556 1_556
Al Sb1 Yb2 136.585(9) 7_565 3_556
Sb1 Sb1 Yb2 68.281(13) 5_566 3_556
Yb1 Sb1 Yb2 131.816(16) . 3_556
Yb1 Sb1 Yb2 73.524(9) 1_556 3_556
Ca1 Sb1 Yb2 73.524(9) 1_556 3_556
Al Sb1 Ca2 136.585(9) 7_565 3_556
Sb1 Sb1 Ca2 68.281(13) 5_566 3_556
Yb1 Sb1 Ca2 131.816(16) . 3_556
Yb1 Sb1 Ca2 73.524(9) 1_556 3_556
Ca1 Sb1 Ca2 73.524(9) 1_556 3_556
Yb2 Sb1 Ca2 0.000(11) 3_556 3_556
Al Sb1 Yb2 136.585(9) 7_565 3
Sb1 Sb1 Yb2 68.281(13) 5_566 3
Yb1 Sb1 Yb2 73.523(9) . 3
Yb1 Sb1 Yb2 131.816(16) 1_556 3
Ca1 Sb1 Yb2 131.816(16) 1_556 3
Yb2 Sb1 Yb2 85.636(13) 3_556 3
Ca2 Sb1 Yb2 85.636(13) 3_556 3
Al Sb1 Ca2 136.585(9) 7_565 3
Sb1 Sb1 Ca2 68.281(13) 5_566 3
Yb1 Sb1 Ca2 73.523(9) . 3
Yb1 Sb1 Ca2 131.816(16) 1_556 3
Ca1 Sb1 Ca2 131.816(16) 1_556 3
Yb2 Sb1 Ca2 85.636(13) 3_556 3
Ca2 Sb1 Ca2 85.636(13) 3_556 3
Yb2 Sb1 Ca2 0.000(11) 3 3
Al Sb1 Yb2 68.15(3) 7_565 7_565
Sb1 Sb1 Yb2 61.416(12) 5_566 7_565
Yb1 Sb1 Yb2 87.413(8) . 7_565
Yb1 Sb1 Yb2 148.558(16) 1_556 7_565
Ca1 Sb1 Yb2 148.558(16) 1_556 7_565
Yb2 Sb1 Yb2 129.697(13) 3_556 7_565
Ca2 Sb1 Yb2 129.697(13) 3_556 7_565
Yb2 Sb1 Yb2 76.434(10) 3 7_565
Ca2 Sb1 Yb2 76.434(10) 3 7_565
Al Sb1 Ca2 68.15(3) 7_565 7_565
Sb1 Sb1 Ca2 61.416(12) 5_566 7_565
Yb1 Sb1 Ca2 87.413(8) . 7_565
Yb1 Sb1 Ca2 148.558(16) 1_556 7_565
Ca1 Sb1 Ca2 148.558(16) 1_556 7_565
Yb2 Sb1 Ca2 129.697(13) 3_556 7_565
Ca2 Sb1 Ca2 129.697(13) 3_556 7_565
Yb2 Sb1 Ca2 76.434(10) 3 7_565
Ca2 Sb1 Ca2 76.434(10) 3 7_565
Yb2 Sb1 Ca2 0.000(8) 7_565 7_565
Al Sb2 Ca1 76.87(3) . 1_556
Al Sb2 Yb1 76.87(3) . 1_556
Ca1 Sb2 Yb1 0.000(12) 1_556 1_556
Al Sb2 Yb1 76.87(3) . .
Ca1 Sb2 Yb1 88.404(14) 1_556 .
Yb1 Sb2 Yb1 88.404(14) 1_556 .
Al Sb2 Yb3 135.752(6) . .
Ca1 Sb2 Yb3 128.353(15) 1_556 .
Yb1 Sb2 Yb3 128.353(15) 1_556 .
Yb1 Sb2 Yb3 69.465(7) . .
Al Sb2 Ca3 135.752(6) . 1_556
Ca1 Sb2 Ca3 69.465(8) 1_556 1_556
Yb1 Sb2 Ca3 69.465(8) 1_556 1_556
Yb1 Sb2 Ca3 128.353(15) . 1_556
Yb3 Sb2 Ca3 88.304(10) . 1_556
Al Sb2 Yb3 135.752(6) . 1_556
Ca1 Sb2 Yb3 69.465(8) 1_556 1_556
Yb1 Sb2 Yb3 69.465(8) 1_556 1_556
Yb1 Sb2 Yb3 128.353(15) . 1_556
Yb3 Sb2 Yb3 88.304(10) . 1_556
Ca3 Sb2 Yb3 0.0 1_556 1_556
Al Sb2 Ca2 73.44(3) . 1_556
Ca1 Sb2 Ca2 84.703(8) 1_556 1_556
Yb1 Sb2 Ca2 84.703(8) 1_556 1_556
Yb1 Sb2 Ca2 150.315(17) . 1_556
Yb3 Sb2 Ca2 135.357(15) . 1_556
Ca3 Sb2 Ca2 75.598(7) 1_556 1_556
Yb3 Sb2 Ca2 75.598(7) 1_556 1_556
Al Sb2 Yb2 73.44(3) . 1_556
Ca1 Sb2 Yb2 84.703(8) 1_556 1_556
Yb1 Sb2 Yb2 84.703(8) 1_556 1_556
Yb1 Sb2 Yb2 150.315(17) . 1_556
Yb3 Sb2 Yb2 135.357(15) . 1_556
Ca3 Sb2 Yb2 75.598(7) 1_556 1_556
Yb3 Sb2 Yb2 75.598(7) 1_556 1_556
Ca2 Sb2 Yb2 0.000(12) 1_556 1_556
Al Sb2 Yb2 73.44(3) . .
Ca1 Sb2 Yb2 150.315(17) 1_556 .
Yb1 Sb2 Yb2 150.315(17) 1_556 .
Yb1 Sb2 Yb2 84.703(8) . .
Yb3 Sb2 Yb2 75.598(7) . .
Ca3 Sb2 Yb2 135.357(15) 1_556 .
Yb3 Sb2 Yb2 135.357(15) 1_556 .
Ca2 Sb2 Yb2 87.142(13) 1_556 .
Yb2 Sb2 Yb2 87.142(13) 1_556 .
Al Sb3 Al 110.88(7) 1_554 .
Al Sb3 Yb1 77.36(4) 1_554 .
Al Sb3 Yb1 77.36(4) . .
Al Sb3 Ca3 117.83(4) 1_554 3
Al Sb3 Ca3 117.83(4) . 3
Yb1 Sb3 Ca3 147.295(16) . 3
Al Sb3 Yb3 117.83(4) 1_554 3
Al Sb3 Yb3 117.83(4) . 3
Yb1 Sb3 Yb3 147.295(16) . 3
Ca3 Sb3 Yb3 0.0 3 3
Al Sb3 Yb1 81.88(4) 1_554 7_665
Al Sb3 Yb1 81.88(4) . 7_665
Yb1 Sb3 Yb1 142.887(14) . 7_665
Ca3 Sb3 Yb1 69.818(11) 3 7_665
Yb3 Sb3 Yb1 69.818(11) 3 7_665
Al Sb3 Ca1 81.88(4) 1_554 7_665
Al Sb3 Ca1 81.88(4) . 7_665
Yb1 Sb3 Ca1 142.887(14) . 7_665
Ca3 Sb3 Ca1 69.818(11) 3 7_665
Yb3 Sb3 Ca1 69.818(11) 3 7_665
Yb1 Sb3 Ca1 0.000(13) 7_665 7_665
Al Sb3 Ca2 115.88(4) 1_554 3
Al Sb3 Ca2 115.88(4) . 3
Yb1 Sb3 Ca2 72.991(12) . 3
Ca3 Sb3 Ca2 74.304(11) 3 3
Yb3 Sb3 Ca2 74.304(11) 3 3
Yb1 Sb3 Ca2 144.122(16) 7_665 3
Ca1 Sb3 Ca2 144.122(16) 7_665 3
Al Sb3 Yb2 115.88(4) 1_554 3
Al Sb3 Yb2 115.88(4) . 3
Yb1 Sb3 Yb2 72.991(12) . 3
Ca3 Sb3 Yb2 74.304(11) 3 3
Yb3 Sb3 Yb2 74.304(11) 3 3
Yb1 Sb3 Yb2 144.122(16) 7_665 3
Ca1 Sb3 Yb2 144.122(16) 7_665 3
Ca2 Sb3 Yb2 0.000(9) 3 3
Sb2 Al Sb3 112.20(5) . .
Sb2 Al Sb3 112.20(5) . 1_556
Sb3 Al Sb3 110.88(7) . 1_556
Sb2 Al Sb1 107.53(7) . 7_665
Sb3 Al Sb1 106.84(5) . 7_665
Sb3 Al Sb1 106.84(5) 1_556 7_665
Sb2 Al Yb2 60.46(3) . .
Sb3 Al Yb2 85.809(16) . .
Sb3 Al Yb2 163.20(5) 1_556 .
Sb1 Al Yb2 64.66(4) 7_665 .
Sb2 Al Ca2 60.46(3) . 1_556
Sb3 Al Ca2 163.20(5) . 1_556
Sb3 Al Ca2 85.810(16) 1_556 1_556
Sb1 Al Ca2 64.66(4) 7_665 1_556
Yb2 Al Ca2 77.45(4) . 1_556
Sb2 Al Yb2 60.46(3) . 1_556
Sb3 Al Yb2 163.20(5) . 1_556
Sb3 Al Yb2 85.810(16) 1_556 1_556
Sb1 Al Yb2 64.66(4) 7_665 1_556
Yb2 Al Yb2 77.45(4) . 1_556
Ca2 Al Yb2 0.000(13) 1_556 1_556
Sb2 Al Yb1 57.91(3) . .
Sb3 Al Yb1 56.69(3) . .
Sb3 Al Yb1 116.74(6) 1_556 .
Sb1 Al Yb1 136.39(4) 7_665 .
Yb2 Al Yb1 73.52(2) . .
Ca2 Al Yb1 118.37(5) 1_556 .
Yb2 Al Yb1 118.37(5) 1_556 .
Sb2 Al Ca1 57.91(3) . 1_556
Sb3 Al Ca1 116.74(6) . 1_556
Sb3 Al Ca1 56.69(3) 1_556 1_556
Sb1 Al Ca1 136.39(4) 7_665 1_556
Yb2 Al Ca1 118.37(5) . 1_556
Ca2 Al Ca1 73.52(2) 1_556 1_556
Yb2 Al Ca1 73.52(2) 1_556 1_556
Yb1 Al Ca1 74.68(4) . 1_556
Sb2 Al Yb1 57.91(3) . 1_556
Sb3 Al Yb1 116.74(6) . 1_556
Sb3 Al Yb1 56.69(3) 1_556 1_556
Sb1 Al Yb1 136.39(4) 7_665 1_556
Yb2 Al Yb1 118.37(5) . 1_556
Ca2 Al Yb1 73.52(2) 1_556 1_556
Yb2 Al Yb1 73.52(2) 1_556 1_556
Yb1 Al Yb1 74.68(4) . 1_556
Ca1 Al Yb1 0.000(7) 1_556 1_556

loop_
_geom_bond_atom_site_label_1
_geom_bond_atom_site_label_2
_geom_bond_distance
_geom_bond_site_symmetry_2
Yb1 Sb3 3.1389(6) .
Yb1 Sb1 3.1794(4) 1_554
Yb1 Sb1 3.1794(4) .
Yb1 Sb2 3.1883(4) 1_554
Yb1 Sb2 3.1883(4) .
Yb1 Sb3 3.1908(6) 7_565
Yb1 Yb3 3.6347(4) .
Yb1 Al 3.6648(16) .
Yb1 Al 3.6648(16) 1_554
Yb1 Ca2 3.8609(5) 3
Yb1 Yb2 3.8609(5) 3
Yb2 Sb2 3.2250(4) .
Yb2 Sb2 3.2250(4) 1_554
Yb2 Sb1 3.2704(4) 3_546
Yb2 Sb1 3.2704(4) 3_545
Yb2 Sb3 3.3464(5) 3_545
Yb2 Sb1 3.4600(4) 7_665
Yb2 Sb1 3.4600(4) 7_664
Yb2 Al 3.5533(15) .
Yb2 Al 3.5533(15) 1_554
Yb2 Ca1 3.8609(5) 3_545
Yb2 Yb1 3.8609(5) 3_545
Yb3 Sb3 3.1604(4) 7_565
Yb3 Sb3 3.1604(4) 3_545
Yb3 Sb2 3.1912(3) .
Yb3 Sb2 3.1912(3) 5
Yb3 Sb2 3.1912(3) 5_556
Yb3 Sb2 3.1912(3) 1_554
Yb3 Yb1 3.6346(4) 5
Yb3 Ca1 3.6346(4) 5
Yb3 Ca2 3.9325(4) 5
Yb3 Yb2 3.9325(4) 5
Sb1 Al 2.809(2) 7_565
Sb1 Sb1 2.8657(8) 5_566
Sb1 Yb1 3.1795(4) 1_556
Sb1 Ca1 3.1795(4) 1_556
Sb1 Yb2 3.2705(4) 3_556
Sb1 Ca2 3.2705(4) 3_556
Sb1 Yb2 3.2705(4) 3
Sb1 Ca2 3.2705(4) 3
Sb1 Yb2 3.4600(4) 7_565
Sb1 Ca2 3.4600(4) 7_565
Sb2 Al 2.6710(19) .
Sb2 Ca1 3.1883(4) 1_556
Sb2 Yb1 3.1883(4) 1_556
Sb2 Ca3 3.1912(3) 1_556
Sb2 Yb3 3.1912(3) 1_556
Sb2 Ca2 3.2250(4) 1_556
Sb2 Yb2 3.2250(4) 1_556
Sb3 Al 2.6991(11) 1_554
Sb3 Al 2.6992(11) .
Sb3 Ca3 3.1604(4) 3
Sb3 Yb3 3.1604(4) 3
Sb3 Yb1 3.1907(6) 7_665
Sb3 Ca1 3.1907(6) 7_665
Sb3 Ca2 3.3465(5) 3
Sb3 Yb2 3.3465(5) 3
Al Sb3 2.6992(11) 1_556
Al Sb1 2.809(2) 7_665
Al Ca2 3.5533(15) 1_556
Al Yb2 3.5533(15) 1_556
Al Ca1 3.6648(16) 1_556
Al Yb1 3.6648(16) 1_556
